data_7104848
loop_
_publ_author_name
'Clayden, Jonathan'
'Watson, David W.'
'Helliwell, Madeleine'
'Chambers, Mark'

_publ_section_title
;
 \b-Lactams or \g-lactams by 4-exo-trig or 5-endo-trig anionic
 cyclisation of lithiated acrylamide derivatives
;
_journal_coden_ASTM CHCOFS
_journal_issue 20
_journal_name_full
;
 Chemical Communications (Cambridge, United Kingdom)
;
_journal_page_first 2582
_journal_page_last 2583
_journal_paper_doi 10.1039/b308029c
_journal_year 2003
_chemical_formula_sum 'C29 H35 N O2 Si'
_chemical_formula_weight 457.67
_space_group_IT_number 14
_symmetry_cell_setting monoclinic
_symmetry_space_group_name_Hall '-P 2yn'
_symmetry_space_group_name_H-M 'P 1 21/n 1'
_atom_sites_solution_hydrogens geom
_atom_sites_solution_primary direct
_atom_sites_solution_secondary difmap
_audit_creation_method SHELXL-97
_cell_angle_alpha 90.00
_cell_angle_beta 110.399(2)
_cell_angle_gamma 90.00
_cell_formula_units_Z 4
_cell_length_a 13.4281(16)
_cell_length_b 14.7339(18)
_cell_length_c 13.9497(16)
_cell_measurement_reflns_used 3332
_cell_measurement_temperature 100(2)
_cell_measurement_theta_max 27.31
_cell_measurement_theta_min 2.28
_cell_volume 2586.8(5)
_computing_cell_refinement 'Bruker SMART'
_computing_data_collection 'Bruker SMART'
_computing_data_reduction 'Bruker SAINT'
_computing_molecular_graphics 'Bruker SHELXTL'
_computing_publication_material 'Bruker SHELXTL'
_computing_structure_refinement 'SHELXL-97 (Sheldrick, 1997)'
_computing_structure_solution 'SHELXS-97 (Sheldrick, 1990)'
_diffrn_ambient_temperature 100(2)
_diffrn_measured_fraction_theta_full 0.942
_diffrn_measured_fraction_theta_max 0.942
_diffrn_measurement_device_type 'CCD area detector'
_diffrn_measurement_method 'phi and omega scans'
_diffrn_radiation_monochromator graphite
_diffrn_radiation_source 'fine-focus sealed tube'
_diffrn_radiation_type MoK\a
_diffrn_radiation_wavelength 0.71073
_diffrn_reflns_av_R_equivalents 0.0440
_diffrn_reflns_av_sigmaI/netI 0.0681
_diffrn_reflns_limit_h_max 17
_diffrn_reflns_limit_h_min -16
_diffrn_reflns_limit_k_max 15
_diffrn_reflns_limit_k_min -19
_diffrn_reflns_limit_l_max 18
_diffrn_reflns_limit_l_min -18
_diffrn_reflns_number 15456
_diffrn_reflns_theta_full 28.31
_diffrn_reflns_theta_max 28.31
_diffrn_reflns_theta_min 1.81
_exptl_absorpt_coefficient_mu 0.116
_exptl_absorpt_correction_T_max 0.9885
_exptl_absorpt_correction_T_min 0.9660
_exptl_absorpt_correction_type none
_exptl_crystal_colour white
_exptl_crystal_density_diffrn 1.175
_exptl_crystal_density_meas 0
_exptl_crystal_density_method 'not measured'
_exptl_crystal_description prismatic
_exptl_crystal_F_000 984
_exptl_crystal_size_max 0.30
_exptl_crystal_size_mid 0.30
_exptl_crystal_size_min 0.10
_refine_diff_density_max 0.505
_refine_diff_density_min -0.264
_refine_diff_density_rms 0.051
_refine_ls_extinction_method none
_refine_ls_goodness_of_fit_ref 0.998
_refine_ls_hydrogen_treatment mixed
_refine_ls_matrix_type full
_refine_ls_number_parameters 304
_refine_ls_number_reflns 6067
_refine_ls_number_restraints 0
_refine_ls_restrained_S_all 0.998
_refine_ls_R_factor_all 0.0740
_refine_ls_R_factor_gt 0.0523
_refine_ls_shift/su_max 0.000
_refine_ls_shift/su_mean 0.000
_refine_ls_structure_factor_coef Fsqd
_refine_ls_weighting_details 'calc w=1/[\s^2^(Fo^2^)+(0.0425P)^2^+0.0000P] where P=(Fo^2^+2Fc^2^)/3'
_refine_ls_weighting_scheme calc
_refine_ls_wR_factor_gt 0.0988
_refine_ls_wR_factor_ref 0.1060
_reflns_number_gt 4551
_reflns_number_total 6067
_reflns_threshold_expression >2sigma(I)
_cod_data_source_file b308029c.txt
_cod_data_source_block s1127m
_cod_depositor_comments
;
The following automatic conversions were performed:
'_symmetry_cell_setting' value 'Monoclinic' changed to 'monoclinic'
according to '/home/saulius/struct/CIF-dictionaries/cif_core.dic'
dictionary named 'cif_core.dic' version 2.4.1 from 2010-06-29.

Automatic conversion script
Id: cif_fix_enum 1527 2010-12-29 10:47:43Z saulius 
;
_cod_original_sg_symbol_H-M P2(1)/n
_cod_database_code 7104848

loop_
_symmetry_equiv_pos_as_xyz
'x, y, z'
'-x+1/2, y+1/2, -z+1/2'
'-x, -y, -z'
'x-1/2, -y-1/2, z-1/2'

loop_
_atom_site_label
_atom_site_type_symbol
_atom_site_fract_x
_atom_site_fract_y
_atom_site_fract_z
_atom_site_U_iso_or_equiv
_atom_site_adp_type
_atom_site_occupancy
_atom_site_symmetry_multiplicity
_atom_site_calc_flag
_atom_site_refinement_flags
_atom_site_disorder_assembly
_atom_site_disorder_group
C1 C 0.54480(14) -0.10715(12) 0.82852(13) 0.0189(4) Uani 1 1 d . . .
C2 C 0.63356(14) -0.08851(12) 0.91415(14) 0.0228(4) Uani 1 1 d . . .
H2 H 0.6247 -0.0657 0.9744 0.027 Uiso 1 1 calc R . .
C3 C 0.73467(15) -0.10285(13) 0.91254(15) 0.0265(4) Uani 1 1 d . . .
H3 H 0.7948 -0.0898 0.9715 0.032 Uiso 1 1 calc R . .
C4 C 0.74882(15) -0.13627(13) 0.82521(15) 0.0269(4) Uani 1 1 d . . .
H4 H 0.8184 -0.1458 0.8240 0.032 Uiso 1 1 calc R . .
C5 C 0.66075(15) -0.15573(13) 0.73970(14) 0.0249(4) Uani 1 1 d . . .
H5 H 0.6696 -0.1793 0.6798 0.030 Uiso 1 1 calc R . .
C6 C 0.55989(15) -0.14075(12) 0.74191(13) 0.0223(4) Uani 1 1 d . . .
H6 H 0.4998 -0.1538 0.6829 0.027 Uiso 1 1 calc R . .
C7 C 0.43402(14) -0.08970(12) 0.82783(13) 0.0194(4) Uani 1 1 d . . .
H7 H 0.3825 -0.1255 0.7712 0.023 Uiso 1 1 calc R . .
C8 C 0.40328(13) 0.01175(12) 0.81280(12) 0.0160(4) Uani 1 1 d . . .
H8 H 0.4467 0.0453 0.8758 0.019 Uiso 1 1 calc R . .
C9 C 0.41249(12) 0.06206(11) 0.71936(12) 0.0147(3) Uani 1 1 d . . .
H9 H 0.4539 0.0243 0.6869 0.018 Uiso 1 1 calc R . .
C10 C 0.29589(12) 0.07229(12) 0.64432(12) 0.0151(3) Uani 1 1 d . . .
H10 H 0.2861 0.1349 0.6148 0.018 Uiso 1 1 calc R . .
C11 C 0.28691(13) 0.02187(12) 0.80067(12) 0.0166(4) Uani 1 1 d . . .
C12 C 0.26729(12) 0.00390(12) 0.55728(12) 0.0160(4) Uani 1 1 d . . .
C13 C 0.27783(13) 0.02962(13) 0.46522(13) 0.0214(4) Uani 1 1 d . . .
H13 H 0.2987 0.0899 0.4570 0.026 Uiso 1 1 calc R . .
C14 C 0.25813(14) -0.03186(14) 0.38546(13) 0.0256(4) Uani 1 1 d . . .
H14 H 0.2651 -0.0135 0.3228 0.031 Uiso 1 1 calc R . .
C15 C 0.22836(14) -0.11990(14) 0.39689(14) 0.0240(4) Uani 1 1 d . . .
H15 H 0.2151 -0.1621 0.3424 0.029 Uiso 1 1 calc R . .
C16 C 0.21799(13) -0.14618(13) 0.48799(14) 0.0216(4) Uani 1 1 d . . .
H16 H 0.1979 -0.2067 0.4962 0.026 Uiso 1 1 calc R . .
C17 C 0.23685(13) -0.08451(12) 0.56748(13) 0.0183(4) Uani 1 1 d . . .
H17 H 0.2288 -0.1030 0.6296 0.022 Uiso 1 1 calc R . .
C18 C 0.46259(13) 0.24372(12) 0.63847(12) 0.0162(4) Uani 1 1 d . . .
C19 C 0.39847(14) 0.32081(13) 0.61219(13) 0.0222(4) Uani 1 1 d . . .
H19 H 0.3584 0.3379 0.6536 0.027 Uiso 1 1 calc R . .
C20 C 0.39134(15) 0.37326(14) 0.52774(14) 0.0266(4) Uani 1 1 d . . .
H20 H 0.3463 0.4250 0.5114 0.032 Uiso 1 1 calc R . .
C21 C 0.44999(15) 0.35006(14) 0.46718(14) 0.0276(4) Uani 1 1 d . . .
H21 H 0.4464 0.3863 0.4097 0.033 Uiso 1 1 calc R . .
C22 C 0.51383(15) 0.27385(14) 0.49080(13) 0.0250(4) Uani 1 1 d . . .
H22 H 0.5541 0.2576 0.4493 0.030 Uiso 1 1 calc R . .
C23 C 0.51951(14) 0.22104(13) 0.57446(13) 0.0206(4) Uani 1 1 d . . .
H23 H 0.5629 0.1683 0.5889 0.025 Uiso 1 1 calc R . .
C24 C 0.62277(14) 0.15861(14) 0.83049(14) 0.0280(4) Uani 1 1 d . . .
H24A H 0.6564 0.2172 0.8552 0.042 Uiso 1 1 calc R . .
H24B H 0.6569 0.1306 0.7861 0.042 Uiso 1 1 calc R . .
H24C H 0.6307 0.1187 0.8889 0.042 Uiso 1 1 calc R . .
C25 C 0.41367(15) 0.23743(13) 0.83607(14) 0.0251(4) Uani 1 1 d . . .
H25A H 0.4256 0.2040 0.8999 0.038 Uiso 1 1 calc R . .
H25B H 0.3372 0.2419 0.7981 0.038 Uiso 1 1 calc R . .
H25C H 0.4439 0.2985 0.8518 0.038 Uiso 1 1 calc R . .
C26 C 0.11806(13) 0.09035(12) 0.68083(13) 0.0175(4) Uani 1 1 d . . .
C27 C 0.08773(14) 0.14881(13) 0.58489(13) 0.0238(4) Uani 1 1 d . . .
H27A H 0.1314 0.2039 0.5991 0.036 Uiso 1 1 calc R . .
H27B H 0.0125 0.1655 0.5642 0.036 Uiso 1 1 calc R . .
H27C H 0.0998 0.1146 0.5297 0.036 Uiso 1 1 calc R . .
C28 C 0.04764(13) 0.00591(13) 0.66008(14) 0.0228(4) Uani 1 1 d . . .
H28A H 0.0576 -0.0292 0.6044 0.034 Uiso 1 1 calc R . .
H28B H -0.0270 0.0242 0.6405 0.034 Uiso 1 1 calc R . .
H28C H 0.0671 -0.0315 0.7220 0.034 Uiso 1 1 calc R . .
C29 C 0.10261(15) 0.14631(14) 0.76694(14) 0.0271(4) Uani 1 1 d . . .
H29A H 0.1184 0.1086 0.8283 0.041 Uiso 1 1 calc R . .
H29B H 0.0289 0.1675 0.7457 0.041 Uiso 1 1 calc R . .
H29C H 0.1506 0.1987 0.7820 0.041 Uiso 1 1 calc R . .
N1 N 0.23279(10) 0.06333(10) 0.71146(10) 0.0149(3) Uani 1 1 d . . .
O1 O 0.24890(9) -0.00626(9) 0.86404(8) 0.0213(3) Uani 1 1 d . . .
O2 O 0.42707(10) -0.11889(9) 0.92286(9) 0.0260(3) Uani 1 1 d . . .
H2A H 0.3702 -0.0998 0.9279 0.039 Uiso 1 1 calc R . .
Si1 Si 0.47894(4) 0.17622(3) 0.75688(4) 0.01637(12) Uani 1 1 d . . .

loop_
_atom_site_aniso_label
_atom_site_aniso_U_11
_atom_site_aniso_U_22
_atom_site_aniso_U_33
_atom_site_aniso_U_23
_atom_site_aniso_U_13
_atom_site_aniso_U_12
C1 0.0221(9) 0.0115(9) 0.0208(9) 0.0031(7) 0.0047(7) 0.0025(7)
C2 0.0272(10) 0.0174(10) 0.0219(9) -0.0007(8) 0.0060(8) 0.0039(8)
C3 0.0262(10) 0.0194(11) 0.0276(10) 0.0028(8) 0.0015(8) 0.0018(8)
C4 0.0239(10) 0.0207(11) 0.0376(11) 0.0090(9) 0.0124(9) 0.0065(8)
C5 0.0325(11) 0.0224(11) 0.0226(10) 0.0044(8) 0.0132(8) 0.0053(8)
C6 0.0290(10) 0.0178(10) 0.0175(9) 0.0013(7) 0.0048(8) 0.0002(8)
C7 0.0227(9) 0.0158(10) 0.0183(9) 0.0004(7) 0.0053(7) -0.0010(7)
C8 0.0168(8) 0.0145(9) 0.0156(8) -0.0011(7) 0.0044(7) -0.0010(7)
C9 0.0146(8) 0.0131(9) 0.0172(8) 0.0005(7) 0.0066(7) 0.0013(7)
C10 0.0160(8) 0.0127(9) 0.0177(8) 0.0021(7) 0.0074(7) -0.0003(7)
C11 0.0192(9) 0.0122(9) 0.0181(8) -0.0047(7) 0.0061(7) -0.0020(7)
C12 0.0121(8) 0.0169(9) 0.0187(8) -0.0005(7) 0.0051(7) 0.0015(7)
C13 0.0232(10) 0.0204(10) 0.0222(9) -0.0003(8) 0.0099(8) -0.0012(8)
C14 0.0287(10) 0.0307(12) 0.0205(9) -0.0026(8) 0.0124(8) 0.0015(9)
C15 0.0201(9) 0.0266(11) 0.0252(10) -0.0111(8) 0.0079(8) 0.0017(8)
C16 0.0166(9) 0.0172(10) 0.0302(10) -0.0045(8) 0.0071(8) 0.0002(7)
C17 0.0159(9) 0.0195(10) 0.0191(8) 0.0012(7) 0.0057(7) 0.0023(7)
C18 0.0139(8) 0.0161(9) 0.0176(8) -0.0015(7) 0.0043(7) -0.0047(7)
C19 0.0222(9) 0.0223(10) 0.0247(9) -0.0001(8) 0.0114(8) 0.0011(8)
C20 0.0286(10) 0.0236(11) 0.0264(10) 0.0061(8) 0.0079(8) 0.0057(8)
C21 0.0320(11) 0.0306(12) 0.0189(9) 0.0038(8) 0.0070(8) -0.0066(9)
C22 0.0257(10) 0.0322(12) 0.0206(9) -0.0073(8) 0.0125(8) -0.0072(9)
C23 0.0175(9) 0.0203(10) 0.0237(9) -0.0044(8) 0.0066(7) -0.0020(7)
C24 0.0208(10) 0.0292(12) 0.0291(10) 0.0043(9) 0.0026(8) -0.0050(8)
C25 0.0352(11) 0.0185(10) 0.0241(9) -0.0034(8) 0.0135(9) -0.0037(8)
C26 0.0141(8) 0.0177(9) 0.0206(9) -0.0016(7) 0.0060(7) 0.0014(7)
C27 0.0184(9) 0.0227(11) 0.0288(10) 0.0034(8) 0.0065(8) 0.0050(8)
C28 0.0172(9) 0.0212(10) 0.0296(10) -0.0004(8) 0.0075(8) 0.0001(8)
C29 0.0233(10) 0.0286(11) 0.0313(10) -0.0056(9) 0.0119(8) 0.0043(8)
N1 0.0146(7) 0.0153(8) 0.0155(7) -0.0021(6) 0.0060(6) 0.0003(6)
O1 0.0237(7) 0.0245(7) 0.0182(6) 0.0010(5) 0.0103(5) -0.0031(5)
O2 0.0313(8) 0.0239(8) 0.0254(7) 0.0089(6) 0.0133(6) 0.0037(6)
Si1 0.0161(2) 0.0149(3) 0.0179(2) 0.0000(2) 0.00563(19) -0.0019(2)

loop_
_atom_type_symbol
_atom_type_description
_atom_type_scat_dispersion_real
_atom_type_scat_dispersion_imag
_atom_type_scat_source
C C 0.0033 0.0016 'International Tables Vol C Tables 4.2.6.8 and 6.1.1.4'
H H 0.0000 0.0000 'International Tables Vol C Tables 4.2.6.8 and 6.1.1.4'
N N 0.0061 0.0033 'International Tables Vol C Tables 4.2.6.8 and 6.1.1.4'
O O 0.0106 0.0060 'International Tables Vol C Tables 4.2.6.8 and 6.1.1.4'
Si Si 0.0817 0.0704 'International Tables Vol C Tables 4.2.6.8 and 6.1.1.4'

loop_
_geom_angle_atom_site_label_1
_geom_angle_atom_site_label_2
_geom_angle_atom_site_label_3
_geom_angle
_geom_angle_site_symmetry_1
_geom_angle_site_symmetry_3
_geom_angle_publ_flag
C6 C1 C2 118.58(17) . . ?
C6 C1 C7 120.01(16) . . ?
C2 C1 C7 121.40(16) . . ?
C3 C2 C1 120.59(17) . . ?
C3 C2 H2 119.7 . . ?
C1 C2 H2 119.7 . . ?
C2 C3 C4 120.31(18) . . ?
C2 C3 H3 119.8 . . ?
C4 C3 H3 119.8 . . ?
C5 C4 C3 119.50(18) . . ?
C5 C4 H4 120.3 . . ?
C3 C4 H4 120.3 . . ?
C6 C5 C4 119.76(17) . . ?
C6 C5 H5 120.1 . . ?
C4 C5 H5 120.1 . . ?
C5 C6 C1 121.25(17) . . ?
C5 C6 H6 119.4 . . ?
C1 C6 H6 119.4 . . ?
O2 C7 C1 109.08(14) . . ?
O2 C7 C8 108.46(13) . . ?
C1 C7 C8 112.48(14) . . ?
O2 C7 H7 108.9 . . ?
C1 C7 H7 108.9 . . ?
C8 C7 H7 108.9 . . ?
C11 C8 C9 103.96(13) . . ?
C11 C8 C7 109.01(14) . . ?
C9 C8 C7 118.92(14) . . ?
C11 C8 H8 108.2 . . ?
C9 C8 H8 108.2 . . ?
C7 C8 H8 108.2 . . ?
C8 C9 C10 104.87(12) . . ?
C8 C9 Si1 111.28(11) . . ?
C10 C9 Si1 111.51(11) . . ?
C8 C9 H9 109.7 . . ?
C10 C9 H9 109.7 . . ?
Si1 C9 H9 109.7 . . ?
N1 C10 C12 114.05(13) . . ?
N1 C10 C9 103.32(12) . . ?
C12 C10 C9 112.79(13) . . ?
N1 C10 H10 108.8 . . ?
C12 C10 H10 108.8 . . ?
C9 C10 H10 108.8 . . ?
O1 C11 N1 125.99(15) . . ?
O1 C11 C8 123.53(15) . . ?
N1 C11 C8 110.47(14) . . ?
C17 C12 C13 118.58(16) . . ?
C17 C12 C10 122.81(15) . . ?
C13 C12 C10 118.52(16) . . ?
C14 C13 C12 120.65(17) . . ?
C14 C13 H13 119.7 . . ?
C12 C13 H13 119.7 . . ?
C15 C14 C13 120.14(17) . . ?
C15 C14 H14 119.9 . . ?
C13 C14 H14 119.9 . . ?
C16 C15 C14 119.67(17) . . ?
C16 C15 H15 120.2 . . ?
C14 C15 H15 120.2 . . ?
C15 C16 C17 120.20(18) . . ?
C15 C16 H16 119.9 . . ?
C17 C16 H16 119.9 . . ?
C16 C17 C12 120.75(16) . . ?
C16 C17 H17 119.6 . . ?
C12 C17 H17 119.6 . . ?
C19 C18 C23 116.74(16) . . ?
C19 C18 Si1 122.39(13) . . ?
C23 C18 Si1 120.80(14) . . ?
C20 C19 C18 122.11(16) . . ?
C20 C19 H19 118.9 . . ?
C18 C19 H19 118.9 . . ?
C21 C20 C19 119.77(18) . . ?
C21 C20 H20 120.1 . . ?
C19 C20 H20 120.1 . . ?
C22 C21 C20 119.55(18) . . ?
C22 C21 H21 120.2 . . ?
C20 C21 H21 120.2 . . ?
C21 C22 C23 120.40(17) . . ?
C21 C22 H22 119.8 . . ?
C23 C22 H22 119.8 . . ?
C22 C23 C18 121.41(17) . . ?
C22 C23 H23 119.3 . . ?
C18 C23 H23 119.3 . . ?
Si1 C24 H24A 109.5 . . ?
Si1 C24 H24B 109.5 . . ?
H24A C24 H24B 109.5 . . ?
Si1 C24 H24C 109.5 . . ?
H24A C24 H24C 109.5 . . ?
H24B C24 H24C 109.5 . . ?
Si1 C25 H25A 109.5 . . ?
Si1 C25 H25B 109.5 . . ?
H25A C25 H25B 109.5 . . ?
Si1 C25 H25C 109.5 . . ?
H25A C25 H25C 109.5 . . ?
H25B C25 H25C 109.5 . . ?
N1 C26 C27 109.49(13) . . ?
N1 C26 C28 110.11(14) . . ?
C27 C26 C28 109.62(14) . . ?
N1 C26 C29 109.03(14) . . ?
C27 C26 C29 108.50(15) . . ?
C28 C26 C29 110.08(14) . . ?
C26 C27 H27A 109.5 . . ?
C26 C27 H27B 109.5 . . ?
H27A C27 H27B 109.5 . . ?
C26 C27 H27C 109.5 . . ?
H27A C27 H27C 109.5 . . ?
H27B C27 H27C 109.5 . . ?
C26 C28 H28A 109.5 . . ?
C26 C28 H28B 109.5 . . ?
H28A C28 H28B 109.5 . . ?
C26 C28 H28C 109.5 . . ?
H28A C28 H28C 109.5 . . ?
H28B C28 H28C 109.5 . . ?
C26 C29 H29A 109.5 . . ?
C26 C29 H29B 109.5 . . ?
H29A C29 H29B 109.5 . . ?
C26 C29 H29C 109.5 . . ?
H29A C29 H29C 109.5 . . ?
H29B C29 H29C 109.5 . . ?
C11 N1 C10 112.53(13) . . ?
C11 N1 C26 123.50(13) . . ?
C10 N1 C26 123.79(13) . . ?
C7 O2 H2A 109.5 . . ?
C24 Si1 C25 110.61(9) . . ?
C24 Si1 C18 109.89(8) . . ?
C25 Si1 C18 109.31(8) . . ?
C24 Si1 C9 109.10(8) . . ?
C25 Si1 C9 108.69(8) . . ?
C18 Si1 C9 109.22(7) . . ?

loop_
_geom_bond_atom_site_label_1
_geom_bond_atom_site_label_2
_geom_bond_distance
_geom_bond_site_symmetry_2
_geom_bond_publ_flag
C1 C6 1.384(2) . ?
C1 C2 1.389(2) . ?
C1 C7 1.506(2) . ?
C2 C3 1.382(3) . ?
C2 H2 0.9500 . ?
C3 C4 1.387(3) . ?
C3 H3 0.9500 . ?
C4 C5 1.386(3) . ?
C4 H4 0.9500 . ?
C5 C6 1.383(2) . ?
C5 H5 0.9500 . ?
C6 H6 0.9500 . ?
C7 O2 1.4273(19) . ?
C7 C8 1.545(2) . ?
C7 H7 1.0000 . ?
C8 C11 1.519(2) . ?
C8 C9 1.541(2) . ?
C8 H8 1.0000 . ?
C9 C10 1.558(2) . ?
C9 Si1 1.8905(18) . ?
C9 H9 1.0000 . ?
C10 N1 1.4717(19) . ?
C10 C12 1.521(2) . ?
C10 H10 1.0000 . ?
C11 O1 1.2362(19) . ?
C11 N1 1.349(2) . ?
C12 C17 1.387(2) . ?
C12 C13 1.393(2) . ?
C13 C14 1.387(2) . ?
C13 H13 0.9500 . ?
C14 C15 1.383(3) . ?
C14 H14 0.9500 . ?
C15 C16 1.381(2) . ?
C15 H15 0.9500 . ?
C16 C17 1.387(2) . ?
C16 H16 0.9500 . ?
C17 H17 0.9500 . ?
C18 C19 1.395(2) . ?
C18 C23 1.403(2) . ?
C18 Si1 1.8742(17) . ?
C19 C20 1.384(2) . ?
C19 H19 0.9500 . ?
C20 C21 1.384(3) . ?
C20 H20 0.9500 . ?
C21 C22 1.381(3) . ?
C21 H21 0.9500 . ?
C22 C23 1.382(2) . ?
C22 H22 0.9500 . ?
C23 H23 0.9500 . ?
C24 Si1 1.8626(18) . ?
C24 H24A 0.9800 . ?
C24 H24B 0.9800 . ?
C24 H24C 0.9800 . ?
C25 Si1 1.8645(18) . ?
C25 H25A 0.9800 . ?
C25 H25B 0.9800 . ?
C25 H25C 0.9800 . ?
C26 N1 1.502(2) . ?
C26 C27 1.523(2) . ?
C26 C28 1.528(2) . ?
C26 C29 1.530(2) . ?
C27 H27A 0.9800 . ?
C27 H27B 0.9800 . ?
C27 H27C 0.9800 . ?
C28 H28A 0.9800 . ?
C28 H28B 0.9800 . ?
C28 H28C 0.9800 . ?
C29 H29A 0.9800 . ?
C29 H29B 0.9800 . ?
C29 H29C 0.9800 . ?
O2 H2A 0.8400 . ?

loop_
_geom_torsion_atom_site_label_1
_geom_torsion_atom_site_label_2
_geom_torsion_atom_site_label_3
_geom_torsion_atom_site_label_4
_geom_torsion
_geom_torsion_site_symmetry_1
_geom_torsion_site_symmetry_2
_geom_torsion_site_symmetry_3
_geom_torsion_site_symmetry_4
_geom_torsion_publ_flag
C6 C1 C2 C3 0.3(3) . . . . ?
C7 C1 C2 C3 -178.39(17) . . . . ?
C1 C2 C3 C4 -0.1(3) . . . . ?
C2 C3 C4 C5 -0.4(3) . . . . ?
C3 C4 C5 C6 0.7(3) . . . . ?
C4 C5 C6 C1 -0.5(3) . . . . ?
C2 C1 C6 C5 0.0(3) . . . . ?
C7 C1 C6 C5 178.71(17) . . . . ?
C6 C1 C7 O2 138.84(17) . . . . ?
C2 C1 C7 O2 -42.5(2) . . . . ?
C6 C1 C7 C8 -100.77(19) . . . . ?
C2 C1 C7 C8 77.9(2) . . . . ?
O2 C7 C8 C11 -65.78(17) . . . . ?
C1 C7 C8 C11 173.48(13) . . . . ?
O2 C7 C8 C9 175.42(13) . . . . ?
C1 C7 C8 C9 54.7(2) . . . . ?
C11 C8 C9 C10 -16.37(16) . . . . ?
C7 C8 C9 C10 105.00(16) . . . . ?
C11 C8 C9 Si1 104.33(13) . . . . ?
C7 C8 C9 Si1 -134.29(13) . . . . ?
C8 C9 C10 N1 21.66(16) . . . . ?
Si1 C9 C10 N1 -98.90(13) . . . . ?
C8 C9 C10 C12 -101.97(15) . . . . ?
Si1 C9 C10 C12 137.48(12) . . . . ?
C9 C8 C11 O1 -176.51(16) . . . . ?
C7 C8 C11 O1 55.7(2) . . . . ?
C9 C8 C11 N1 4.81(18) . . . . ?
C7 C8 C11 N1 -122.96(15) . . . . ?
N1 C10 C12 C17 -35.4(2) . . . . ?
C9 C10 C12 C17 82.08(19) . . . . ?
N1 C10 C12 C13 148.32(15) . . . . ?
C9 C10 C12 C13 -94.22(18) . . . . ?
C17 C12 C13 C14 0.1(3) . . . . ?
C10 C12 C13 C14 176.57(15) . . . . ?
C12 C13 C14 C15 -0.4(3) . . . . ?
C13 C14 C15 C16 0.2(3) . . . . ?
C14 C15 C16 C17 0.3(3) . . . . ?
C15 C16 C17 C12 -0.6(3) . . . . ?
C13 C12 C17 C16 0.4(2) . . . . ?
C10 C12 C17 C16 -175.88(15) . . . . ?
C23 C18 C19 C20 -0.5(3) . . . . ?
Si1 C18 C19 C20 176.32(14) . . . . ?
C18 C19 C20 C21 -0.7(3) . . . . ?
C19 C20 C21 C22 1.0(3) . . . . ?
C20 C21 C22 C23 -0.2(3) . . . . ?
C21 C22 C23 C18 -1.1(3) . . . . ?
C19 C18 C23 C22 1.4(3) . . . . ?
Si1 C18 C23 C22 -175.50(14) . . . . ?
O1 C11 N1 C10 -168.66(16) . . . . ?
C8 C11 N1 C10 9.98(19) . . . . ?
O1 C11 N1 C26 6.7(3) . . . . ?
C8 C11 N1 C26 -174.70(14) . . . . ?
C12 C10 N1 C11 102.69(16) . . . . ?
C9 C10 N1 C11 -20.10(18) . . . . ?
C12 C10 N1 C26 -72.6(2) . . . . ?
C9 C10 N1 C26 164.59(14) . . . . ?
C27 C26 N1 C11 170.75(15) . . . . ?
C28 C26 N1 C11 -68.7(2) . . . . ?
C29 C26 N1 C11 52.2(2) . . . . ?
C27 C26 N1 C10 -14.5(2) . . . . ?
C28 C26 N1 C10 106.13(17) . . . . ?
C29 C26 N1 C10 -133.01(16) . . . . ?
C19 C18 Si1 C24 -129.27(15) . . . . ?
C23 C18 Si1 C24 47.41(16) . . . . ?
C19 C18 Si1 C25 -7.71(17) . . . . ?
C23 C18 Si1 C25 168.97(14) . . . . ?
C19 C18 Si1 C9 111.08(15) . . . . ?
C23 C18 Si1 C9 -72.24(15) . . . . ?
C8 C9 Si1 C24 71.56(13) . . . . ?
C10 C9 Si1 C24 -171.73(11) . . . . ?
C8 C9 Si1 C25 -49.13(13) . . . . ?
C10 C9 Si1 C25 67.59(13) . . . . ?
C8 C9 Si1 C18 -168.31(11) . . . . ?
C10 C9 Si1 C18 -51.59(12) . . . . ?

loop_
_cod_related_entry_id
_cod_related_entry_database
_cod_related_entry_code
1 ChemSpider 4411230
